data_1506609
loop_
_publ_author_name
'King, H. Dalton'
'Meng, Zhaoxing'
'Denhart, Derek'
'Mattson, Ronald'
'Kimura, Roy'
'Wu, Dedong'
'Gao, Qi'
'Macor, John E.'

_publ_section_title
;
 Enantioselective synthesis of a highly potent selective serotonin
 reuptake inhibitor. An application of imidazolidinone catalysis to the
 alkylation of indoles with an alpha,beta-disubstituted
 alpha,beta-unsaturated aldehyde.
;
_journal_issue 16
_journal_name_full 'Organic letters'
_journal_page_first 3437
_journal_page_last 3440
_journal_paper_doi 10.1021/ol051000c
_journal_volume 7
_journal_year 2005
_chemical_formula_sum 'C14 H14 I N O'
_chemical_formula_weight 339.16
_chemical_name_systematic
; 
 ? 
;
_space_group_IT_number 4
_symmetry_cell_setting monoclinic
_symmetry_space_group_name_Hall 'P 2yb'
_symmetry_space_group_name_H-M 'P 1 21 1'
_atom_sites_solution_hydrogens geom
_atom_sites_solution_primary direct
_atom_sites_solution_secondary difmap
_audit_creation_method SHELXL-97
_cell_angle_alpha 90.00
_cell_angle_beta 103.787(1)
_cell_angle_gamma 90.00
_cell_formula_units_Z 2
_cell_length_a 7.1606(1)
_cell_length_b 8.5952(1)
_cell_length_c 11.1713(1)
_cell_measurement_reflns_used 3415
_cell_measurement_temperature 293(2)
_cell_measurement_theta_max 67.8
_cell_measurement_theta_min 4.1
_cell_volume 667.748(14)
_computing_cell_refinement 'Bruker SAINTPLUS'
_computing_data_collection 'Bruker SMART'
_computing_data_reduction 'Bruker SAINTPLUS'
_computing_molecular_graphics 'Bruker SHELXTL'
_computing_publication_material 'Bruker SHELXTL'
_computing_structure_refinement 'SHELXL-97 (Sheldrick, 1997)'
_computing_structure_solution 'SHELXS-97 (Sheldrick, 1990)'
_diffrn_ambient_temperature 293(2)
_diffrn_measured_fraction_theta_full 0.942
_diffrn_measured_fraction_theta_max 0.942
_diffrn_measurement_device_type 'SMART 2K CCD area detector'
_diffrn_measurement_method 'phi and omega scans'
_diffrn_radiation_monochromator graphite
_diffrn_radiation_source 'fine-focus sealed tube'
_diffrn_radiation_type CuK\a
_diffrn_radiation_wavelength 1.54178
_diffrn_reflns_av_R_equivalents 0.0702
_diffrn_reflns_av_sigmaI/netI 0.0517
_diffrn_reflns_limit_h_max 8
_diffrn_reflns_limit_h_min -8
_diffrn_reflns_limit_k_max 9
_diffrn_reflns_limit_k_min -10
_diffrn_reflns_limit_l_max 12
_diffrn_reflns_limit_l_min -12
_diffrn_reflns_number 3545
_diffrn_reflns_theta_full 67.68
_diffrn_reflns_theta_max 67.68
_diffrn_reflns_theta_min 4.07
_exptl_absorpt_coefficient_mu 18.703
_exptl_absorpt_correction_T_max 1.000
_exptl_absorpt_correction_T_min 0.364
_exptl_absorpt_correction_type SADABS
_exptl_crystal_colour Colorless
_exptl_crystal_density_diffrn 1.687
_exptl_crystal_density_method 'not measured'
_exptl_crystal_description Block
_exptl_crystal_F_000 332
_exptl_crystal_size_max 0.35
_exptl_crystal_size_mid 0.24
_exptl_crystal_size_min 0.05
_refine_diff_density_max 1.195
_refine_diff_density_min -0.862
_refine_diff_density_rms 0.204
_refine_ls_abs_structure_details 'Flack H D (1983), Acta Cryst. A39, 876-881'
_refine_ls_abs_structure_Flack -0.011(17)
_refine_ls_extinction_coef 0.010(2)
_refine_ls_extinction_expression Fc^*^=kFc[1+0.001xFc^2^\l^3^/sin(2\q)]^-1/4^
_refine_ls_extinction_method SHELXL
_refine_ls_goodness_of_fit_ref 1.060
_refine_ls_hydrogen_treatment mixed
_refine_ls_matrix_type full
_refine_ls_number_parameters 155
_refine_ls_number_reflns 1873
_refine_ls_number_restraints 1
_refine_ls_restrained_S_all 1.059
_refine_ls_R_factor_all 0.0795
_refine_ls_R_factor_gt 0.0792
_refine_ls_shift/su_max 0.000
_refine_ls_shift/su_mean 0.000
_refine_ls_structure_factor_coef Fsqd
_refine_ls_weighting_details 'calc w=1/[\s^2^(Fo^2^)+(0.1870P)^2^+0.2100P] where P=(Fo^2^+2Fc^2^)/3'
_refine_ls_weighting_scheme calc
_refine_ls_wR_factor_gt 0.2106
_refine_ls_wR_factor_ref 0.2115
_reflns_number_gt 1835
_reflns_number_total 1873
_reflns_threshold_expression >2sigma(I)
_cod_data_source_file ol051000csi20050502_052116.cif
_cod_data_source_block 10b
_cod_depositor_comments
;
The following automatic conversions were performed:
'_atom_site_symetry_multiplicity' tag replaced with
'_atom_site_symmetry_multiplicity'.

Automatic conversion script
Id: cif_correct_tags 1440 2010-10-19 06:21:57Z saulius 

The following automatic conversions were performed:

'_symmetry_cell_setting' value 'Monoclinic' changed to 'monoclinic'
according to /home/saulius/struct/CIF-dictionaries/cif_core.dic
dictionary named 'cif_core.dic' version 2.4.1 from 2010-06-29.

Automatic conversion script
Id: cif_fix_values 1715 2011-07-08 13:25:40Z adriana 
;
_cod_original_sg_symbol_H-M P2(1)
_cod_original_formula_sum 'C14 H14 I1 N1 O1'
_cod_database_code 1506609

loop_
_symmetry_equiv_pos_as_xyz
'x, y, z'
'-x, y+1/2, -z'

loop_
_atom_site_label
_atom_site_type_symbol
_atom_site_fract_x
_atom_site_fract_y
_atom_site_fract_z
_atom_site_U_iso_or_equiv
_atom_site_adp_type
_atom_site_occupancy
_atom_site_symmetry_multiplicity
_atom_site_calc_flag
_atom_site_refinement_flags
I1 I -0.51521(9) 0.44758(14) 0.08157(5) 0.0676(5) Uani 1 1 d .
O1 O 0.4639(16) 0.4263(16) 0.7041(12) 0.087(3) Uani 1 1 d .
N1 N 0.2656(12) 0.1575(12) 0.3429(9) 0.051(2) Uani 1 1 d .
H1B H 0.3588 0.1152 0.3183 0.062 Uiso 1 1 calc R
C1 C -0.1924(12) 0.3393(10) 0.2919(8) 0.0354(17) Uani 1 1 d .
H1A H -0.2690 0.3810 0.3404 0.043 Uiso 1 1 calc R
C2 C -0.2522(16) 0.3421(11) 0.1635(10) 0.045(2) Uani 1 1 d .
C3 C -0.1405(18) 0.2779(14) 0.0905(11) 0.053(3) Uani 1 1 d .
H3A H -0.1854 0.2798 0.0052 0.064 Uiso 1 1 calc R
C4 C 0.0345(18) 0.2116(12) 0.1411(12) 0.053(3) Uani 1 1 d .
H4A H 0.1076 0.1684 0.0910 0.063 Uiso 1 1 calc R
C5 C 0.1010(19) 0.2100(13) 0.2693(13) 0.047(3) Uani 1 1 d .
C6 C -0.0139(14) 0.2722(10) 0.3457(9) 0.0363(19) Uani 1 1 d .
C7 C 0.0949(15) 0.2531(10) 0.4705(9) 0.0356(19) Uani 1 1 d .
C8 C 0.2610(14) 0.1820(12) 0.4614(10) 0.043(2) Uani 1 1 d .
H8A H 0.3591 0.1539 0.5286 0.051 Uiso 1 1 calc R
C9 C 0.0268(14) 0.2975(10) 0.5835(8) 0.0350(19) Uani 1 1 d .
H9A H -0.0150 0.4063 0.5741 0.042 Uiso 1 1 calc R
C10 C 0.1773(15) 0.2835(11) 0.7054(9) 0.039(2) Uani 1 1 d .
H10A H 0.2518 0.1879 0.7053 0.047 Uiso 1 1 calc R
C11 C 0.0589(19) 0.2707(15) 0.8038(12) 0.055(3) Uani 1 1 d .
H11A H 0.1278 0.2104 0.8739 0.066 Uiso 1 1 calc R
H11B H 0.0325 0.3732 0.8324 0.066 Uiso 1 1 calc R
C12 C -0.124(2) 0.1912(19) 0.7415(15) 0.063(4) Uani 1 1 d .
H12A H -0.2320 0.2419 0.7633 0.076 Uiso 1 1 calc R
H12B H -0.1205 0.0835 0.7680 0.076 Uiso 1 1 calc R
C13 C -0.1461(15) 0.1987(15) 0.6019(11) 0.053(3) Uani 1 1 d .
H13A H -0.2670 0.2476 0.5619 0.063 Uiso 1 1 calc R
H13B H -0.1425 0.0951 0.5680 0.063 Uiso 1 1 calc R
C14 C 0.3093(14) 0.4197(13) 0.7247(9) 0.048(2) Uani 1 1 d .
H14A H 0.2659 0.5092 0.7563 0.057 Uiso 1 1 calc R

loop_
_atom_site_aniso_label
_atom_site_aniso_U_11
_atom_site_aniso_U_22
_atom_site_aniso_U_33
_atom_site_aniso_U_23
_atom_site_aniso_U_13
_atom_site_aniso_U_12
I1 0.0583(6) 0.0850(7) 0.0493(6) -0.0053(4) -0.0074(4) 0.0076(5)
O1 0.077(6) 0.102(8) 0.098(8) -0.010(8) 0.052(6) -0.026(7)
N1 0.040(4) 0.075(6) 0.048(5) -0.003(4) 0.028(4) 0.005(4)
C1 0.036(4) 0.046(4) 0.025(4) -0.004(3) 0.008(3) 0.000(4)
C2 0.052(5) 0.046(5) 0.037(5) -0.002(4) 0.013(4) 0.003(4)
C3 0.063(7) 0.066(6) 0.037(6) 0.001(5) 0.024(5) -0.004(5)
C4 0.070(7) 0.063(6) 0.037(5) -0.011(4) 0.035(5) -0.011(5)
C5 0.058(6) 0.057(6) 0.037(6) -0.003(4) 0.032(5) -0.004(5)
C6 0.045(5) 0.041(4) 0.027(5) -0.001(3) 0.016(4) -0.002(4)
C7 0.047(5) 0.038(4) 0.023(4) -0.001(3) 0.010(4) -0.002(4)
C8 0.036(4) 0.057(5) 0.039(5) 0.002(4) 0.018(4) 0.002(4)
C9 0.036(4) 0.040(4) 0.032(5) 0.004(3) 0.015(3) 0.004(4)
C10 0.046(5) 0.044(4) 0.031(5) 0.005(3) 0.016(4) 0.003(4)
C11 0.067(7) 0.069(6) 0.037(6) -0.001(5) 0.027(6) -0.004(6)
C12 0.050(6) 0.088(9) 0.061(9) 0.012(7) 0.033(6) -0.006(6)
C13 0.040(5) 0.078(7) 0.045(7) -0.003(5) 0.018(5) -0.014(5)
C14 0.048(5) 0.059(7) 0.034(4) 0.002(4) 0.007(4) -0.016(5)

loop_
_atom_type_symbol
_atom_type_description
_atom_type_scat_dispersion_real
_atom_type_scat_dispersion_imag
_atom_type_scat_source
C C 0.0181 0.0091 'International Tables Vol C Tables 4.2.6.8 and 6.1.1.4'
H H 0.0000 0.0000 'International Tables Vol C Tables 4.2.6.8 and 6.1.1.4'
N N 0.0311 0.0180 'International Tables Vol C Tables 4.2.6.8 and 6.1.1.4'
O O 0.0492 0.0322 'International Tables Vol C Tables 4.2.6.8 and 6.1.1.4'
I I -0.3257 6.8362 'International Tables Vol C Tables 4.2.6.8 and 6.1.1.4'

loop_
_geom_angle_atom_site_label_1
_geom_angle_atom_site_label_2
_geom_angle_atom_site_label_3
_geom_angle
C5 N1 C8 108.9(8)
C2 C1 C6 118.3(8)
C3 C2 C1 121.3(10)
C3 C2 I1 120.0(9)
C1 C2 I1 118.7(7)
C4 C3 C2 121.5(11)
C3 C4 C5 118.8(9)
N1 C5 C4 131.7(10)
N1 C5 C6 107.9(11)
C4 C5 C6 120.4(12)
C1 C6 C5 119.8(10)
C1 C6 C7 133.8(8)
C5 C6 C7 106.4(10)
C8 C7 C6 105.1(8)
C8 C7 C9 129.7(10)
C6 C7 C9 125.2(9)
N1 C8 C7 111.7(10)
C7 C9 C10 115.3(8)
C7 C9 C13 113.5(8)
C10 C9 C13 104.8(8)
C14 C10 C9 110.9(8)
C14 C10 C11 113.0(9)
C9 C10 C11 104.4(9)
C12 C11 C10 105.6(10)
C11 C12 C13 108.9(8)
C12 C13 C9 105.3(9)
O1 C14 C10 126.9(11)

loop_
_geom_bond_atom_site_label_1
_geom_bond_atom_site_label_2
_geom_bond_distance
I1 C2 2.094(11)
O1 C14 1.184(13)
N1 C5 1.344(18)
N1 C8 1.349(14)
C1 C2 1.395(14)
C1 C6 1.401(14)
C2 C3 1.386(14)
C3 C4 1.370(19)
C4 C5 1.398(18)
C5 C6 1.423(13)
C6 C7 1.436(16)
C7 C8 1.362(14)
C7 C9 1.507(12)
C9 C10 1.527(14)
C9 C13 1.555(12)
C10 C14 1.488(14)
C10 C11 1.544(12)
C11 C12 1.49(2)
C12 C13 1.530(18)

loop_
_geom_hbond_atom_site_label_D
_geom_hbond_atom_site_label_H
_geom_hbond_atom_site_label_A
_geom_hbond_distance_DH
_geom_hbond_distance_HA
_geom_hbond_distance_DA
_geom_hbond_angle_DHA
_geom_hbond_site_symmetry_A
N1 H1B O1 0.86 2.11 2.909(13) 153.7 2_646

loop_
_geom_torsion_atom_site_label_1
_geom_torsion_atom_site_label_2
_geom_torsion_atom_site_label_3
_geom_torsion_atom_site_label_4
_geom_torsion
C6 C1 C2 C3 1.2(14)
C6 C1 C2 I1 -178.4(7)
C1 C2 C3 C4 -1.2(17)
I1 C2 C3 C4 178.3(8)
C2 C3 C4 C5 -0.3(17)
C8 N1 C5 C4 -179.6(11)
C8 N1 C5 C6 0.4(12)
C3 C4 C5 N1 -178.2(12)
C3 C4 C5 C6 1.8(16)
C2 C1 C6 C5 0.3(13)
C2 C1 C6 C7 177.7(9)
N1 C5 C6 C1 178.1(9)
C4 C5 C6 C1 -1.9(15)
N1 C5 C6 C7 0.1(11)
C4 C5 C6 C7 -179.9(9)
C1 C6 C7 C8 -178.2(10)
C5 C6 C7 C8 -0.5(10)
C1 C6 C7 C9 4.6(16)
C5 C6 C7 C9 -177.8(9)
C5 N1 C8 C7 -0.8(13)
C6 C7 C8 N1 0.8(11)
C9 C7 C8 N1 177.9(9)
C8 C7 C9 C10 10.3(15)
C6 C7 C9 C10 -173.1(8)
C8 C7 C9 C13 -110.5(12)
C6 C7 C9 C13 66.1(12)
C7 C9 C10 C14 79.6(10)
C13 C9 C10 C14 -154.9(8)
C7 C9 C10 C11 -158.4(8)
C13 C9 C10 C11 -32.9(10)
C14 C10 C11 C12 151.4(11)
C9 C10 C11 C12 30.8(12)
C10 C11 C12 C13 -16.6(15)
C11 C12 C13 C9 -3.8(15)
C7 C9 C13 C12 149.4(9)
C10 C9 C13 C12 22.8(12)
C9 C10 C14 O1 -97.9(14)
C11 C10 C14 O1 145.2(13)

loop_
_cod_related_entry_id
_cod_related_entry_database
_cod_related_entry_code
1 ChemSpider 9500194
